data_7709097
loop_
_publ_author_name
'Mecchia Ortiz, Juan H.'
'Cabrosi, Daiana'
'Cruz, Carlos'
'Paredes-Garc\'ia, Ver\'onica'
'Albor\'es, Pablo'

_publ_section_title
;
 Synthesis, structural characterization, and magnetic property study of
 {Cr3Ln3}, Ln = Gd and Dy complexes
;
_journal_name_full 'Dalton Transactions'
_journal_paper_doi 10.1039/D1DT03176G
_journal_year 2022
_chemical_formula_sum 'C55 H113 Cr3 Gd3 N3 O30'
_chemical_formula_weight 1924.23
_space_group_crystal_system triclinic
_space_group_IT_number 1
_space_group_name_Hall 'P 1'
_space_group_name_H-M_alt 'P 1'
_atom_sites_solution_hydrogens mixed
_audit_creation_method SHELXL-2014/7
_audit_update_record
;
2021-09-06 deposited with the CCDC.	2021-12-01 downloaded from the CCDC.
;
_cell_angle_alpha 70.902(3)
_cell_angle_beta 73.484(3)
_cell_angle_gamma 86.308(3)
_cell_formula_units_Z 1
_cell_length_a 11.8817(4)
_cell_length_b 12.7992(5)
_cell_length_c 15.9038(6)
_cell_measurement_reflns_used 8225
_cell_measurement_temperature 298(2)
_cell_measurement_theta_max 27.9700
_cell_measurement_theta_min 3.8890
_cell_volume 2190.08(15)
_computing_cell_refinement 'CrysAlisPro 1.171.38.46 (Rigaku OD, 2015)'
_computing_data_collection 'CrysAlisPro 1.171.38.46 (Rigaku OD, 2015)'
_computing_data_reduction 'CrysAlisPro 1.171.38.46 (Rigaku OD, 201)'
_computing_structure_refinement 'SHELXL-2014/7 (Sheldrick, 2014)'
_diffrn_ambient_temperature 298(2)
_diffrn_detector_area_resol_mean 16.1158
_diffrn_measured_fraction_theta_full 0.997
_diffrn_measured_fraction_theta_max 0.976
_diffrn_measurement_device_type 'Xcalibur, Eos, Gemini'
_diffrn_measurement_method '\w scans'
_diffrn_radiation_type MoK\a
_diffrn_radiation_wavelength 0.71073
_diffrn_reflns_av_R_equivalents 0.0364
_diffrn_reflns_av_unetI/netI 0.0737
_diffrn_reflns_Laue_measured_fraction_full 0.997
_diffrn_reflns_Laue_measured_fraction_max 0.976
_diffrn_reflns_limit_h_max 15
_diffrn_reflns_limit_h_min -15
_diffrn_reflns_limit_k_max 16
_diffrn_reflns_limit_k_min -16
_diffrn_reflns_limit_l_max 20
_diffrn_reflns_limit_l_min -20
_diffrn_reflns_number 17407
_diffrn_reflns_point_group_measured_fraction_full 0.997
_diffrn_reflns_point_group_measured_fraction_max 0.976
_diffrn_reflns_theta_full 25.242
_diffrn_reflns_theta_max 26.999
_diffrn_reflns_theta_min 3.529
_diffrn_source 'fine-focus sealed X-ray tube'
_exptl_absorpt_coefficient_mu 2.666
_exptl_absorpt_correction_T_max 1.00000
_exptl_absorpt_correction_T_min 0.94192
_exptl_absorpt_correction_type multi-scan
_exptl_absorpt_process_details
;
CrysAlisPro 1.171.38.46 (Rigaku Oxford Diffraction, 2015)
Empirical absorption correction using spherical harmonics,
 implemented in SCALE3 ABSPACK scaling algorithm.
;
_exptl_crystal_colour pink
_exptl_crystal_density_diffrn 1.459
_exptl_crystal_description prism
_exptl_crystal_F_000 968
_exptl_crystal_recrystallization_method 'Re-crystallisation from solvent: acetonitrile'
_exptl_crystal_size_max 0.30
_exptl_crystal_size_mid 0.20
_exptl_crystal_size_min 0.16
_refine_diff_density_max 1.526
_refine_diff_density_min -1.126
_refine_diff_density_rms 0.139
_refine_ls_abs_structure_details
;
 Refined as an inversion twin.
;
_refine_ls_abs_structure_Flack 0.113(16)
_refine_ls_extinction_method none
_refine_ls_goodness_of_fit_ref 1.030
_refine_ls_hydrogen_treatment mixed
_refine_ls_matrix_type full
_refine_ls_number_parameters 857
_refine_ls_number_reflns 13972
_refine_ls_number_restraints 35
_refine_ls_restrained_S_all 1.041
_refine_ls_R_factor_all 0.0562
_refine_ls_R_factor_gt 0.0467
_refine_ls_shift/su_max 0.001
_refine_ls_shift/su_mean 0.000
_refine_ls_structure_factor_coef Fsqd
_refine_ls_weighting_details 'w=1/[\s^2^(Fo^2^)+(0.0597P)^2^] where P=(Fo^2^+2Fc^2^)/3'
_refine_ls_weighting_scheme calc
_refine_ls_wR_factor_gt 0.1101
_refine_ls_wR_factor_ref 0.1197
_reflns_Friedel_coverage 1.000
_reflns_Friedel_fraction_full 0.997
_reflns_Friedel_fraction_max 0.976
_reflns_number_gt 12408
_reflns_number_total 13972
_reflns_threshold_expression 'I > 2\s(I)'
_cod_data_source_file d1dt03176g2.cif
_cod_data_source_block 1
_cod_database_code 7709097
_shelx_shelxl_version_number 2014/7
_shelx_space_group_comment
;
The symmetry employed for this shelxl refinement is uniquely defined
by the following loop, which should always be used as a source of
symmetry information in preference to the above space-group names.
They are only intended as comments.
;

loop_
_space_group_symop_operation_xyz
'x, y, z'

loop_
_atom_site_label
_atom_site_type_symbol
_atom_site_fract_x
_atom_site_fract_y
_atom_site_fract_z
_atom_site_U_iso_or_equiv
_atom_site_adp_type
_atom_site_occupancy
_atom_site_site_symmetry_order
_atom_site_calc_flag
_atom_site_refinement_flags_posn
_atom_site_refinement_flags_adp
_atom_site_refinement_flags_occupancy
_atom_site_disorder_assembly
_atom_site_disorder_group
C1 C 0.5316(19) 0.3279(14) 0.2705(14) 0.085(6) Uani 1 1 d . . . . .
H1A H 0.4479 0.3343 0.2840 0.127 Uiso 1 1 calc R U . . .
H1B H 0.5671 0.3970 0.2626 0.127 Uiso 1 1 calc R U . . .
H1C H 0.5609 0.3091 0.2147 0.127 Uiso 1 1 calc R U . . .
C2A C 0.497(2) 0.278(3) 0.428(2) 0.045(6) Uani 0.5 1 d D . P A 1
H2A1 H 0.5519 0.3227 0.4381 0.054 Uiso 0.5 1 calc R U P A 1
H2A2 H 0.4368 0.3272 0.4083 0.054 Uiso 0.5 1 calc R U P A 1
C3A C 0.442(6) 0.197(5) 0.515(7) 0.08(2) Uani 0.5 1 d D . P A 1
H3A1 H 0.4839 0.1960 0.5597 0.093 Uiso 0.5 1 calc R U P A 1
H3A2 H 0.3622 0.2176 0.5381 0.093 Uiso 0.5 1 calc R U P A 1
C4A C 0.688(3) 0.217(6) 0.341(5) 0.063(13) Uani 0.5 1 d D . P A 1
H4A1 H 0.7311 0.2454 0.2761 0.076 Uiso 0.5 1 calc R U P A 1
H4A2 H 0.7152 0.2572 0.3737 0.076 Uiso 0.5 1 calc R U P A 1
C5A C 0.713(19) 0.10(2) 0.376(19) 0.09(4) Uani 0.5 1 d D . P A 1
H5A1 H 0.7855 0.0890 0.3346 0.109 Uiso 0.5 1 calc R U P A 1
H5A2 H 0.7273 0.0899 0.4356 0.109 Uiso 0.5 1 calc R U P A 1
C2B C 0.553(3) 0.266(3) 0.435(2) 0.045(6) Uani 0.5 1 d D . P A 2
H2B1 H 0.6307 0.2743 0.4407 0.054 Uiso 0.5 1 calc R U P A 2
H2B2 H 0.5136 0.3358 0.4321 0.054 Uiso 0.5 1 calc R U P A 2
C3B C 0.492(6) 0.185(5) 0.509(7) 0.08(2) Uani 0.5 1 d D . P A 2
H3B1 H 0.4293 0.2217 0.5418 0.093 Uiso 0.5 1 calc R U P A 2
H3B2 H 0.5441 0.1589 0.5478 0.093 Uiso 0.5 1 calc R U P A 2
C4B C 0.683(3) 0.212(7) 0.306(5) 0.063(13) Uani 0.5 1 d D . P A 2
H4B1 H 0.6903 0.2198 0.2420 0.076 Uiso 0.5 1 calc R U P A 2
H4B2 H 0.7367 0.2669 0.3055 0.076 Uiso 0.5 1 calc R U P A 2
C5B C 0.721(19) 0.10(2) 0.350(19) 0.09(4) Uani 0.5 1 d D . P A 2
H5B1 H 0.7829 0.0810 0.3053 0.109 Uiso 0.5 1 calc R U P A 2
H5B2 H 0.7527 0.1058 0.3995 0.109 Uiso 0.5 1 calc R U P A 2
C6 C 1.0171(12) -0.3814(16) 0.5306(13) 0.067(5) Uani 1 1 d . . . . .
H6A H 1.0182 -0.3964 0.4751 0.100 Uiso 1 1 calc R U . . .
H6B H 1.0932 -0.3537 0.5247 0.100 Uiso 1 1 calc R U . . .
H6C H 0.9976 -0.4484 0.5824 0.100 Uiso 1 1 calc R U . . .
C7A C 0.969(3) -0.202(2) 0.4569(18) 0.051(6) Uani 0.5 1 d D . P B 1
H7A1 H 1.0210 -0.1540 0.4659 0.061 Uiso 0.5 1 calc R U P B 1
H7A2 H 1.0140 -0.2308 0.4085 0.061 Uiso 0.5 1 calc R U P B 1
C8A C 0.8863(19) -0.144(4) 0.429(5) 0.060(11) Uani 0.5 1 d D . P B 1
H8A1 H 0.9062 -0.1294 0.3623 0.072 Uiso 0.5 1 calc R U P B 1
H8A2 H 0.8916 -0.0726 0.4373 0.072 Uiso 0.5 1 calc R U P B 1
C9A C 0.915(4) -0.265(3) 0.628(2) 0.053(7) Uani 0.5 1 d D . P B 1
H9A1 H 0.9569 -0.1951 0.6097 0.063 Uiso 0.5 1 calc R U P B 1
H9A2 H 0.9492 -0.3199 0.6710 0.063 Uiso 0.5 1 calc R U P B 1
C10A C 0.789(3) -0.253(3) 0.675(3) 0.058(9) Uani 0.5 1 d D . P B 1
H10A H 0.7782 -0.2832 0.7410 0.070 Uiso 0.5 1 calc R U P B 1
H10B H 0.7742 -0.1747 0.6603 0.070 Uiso 0.5 1 calc R U P B 1
C7B C 0.957(3) -0.177(2) 0.493(2) 0.051(6) Uani 0.5 1 d D . P B 2
H7B1 H 0.9771 -0.1429 0.5328 0.061 Uiso 0.5 1 calc R U P B 2
H7B2 H 1.0261 -0.1712 0.4408 0.061 Uiso 0.5 1 calc R U P B 2
C8B C 0.864(2) -0.116(4) 0.458(5) 0.060(11) Uani 0.5 1 d D . P B 2
H8B1 H 0.8367 -0.0628 0.4903 0.072 Uiso 0.5 1 calc R U P B 2
H8B2 H 0.8977 -0.0737 0.3928 0.072 Uiso 0.5 1 calc R U P B 2
C9B C 0.903(4) -0.316(3) 0.6452(16) 0.053(7) Uani 0.5 1 d D . P B 2
H9B1 H 0.9393 -0.3851 0.6712 0.063 Uiso 0.5 1 calc R U P B 2
H9B2 H 0.9442 -0.2579 0.6520 0.063 Uiso 0.5 1 calc R U P B 2
C10B C 0.790(3) -0.322(3) 0.700(3) 0.058(9) Uani 0.5 1 d D . P B 2
H10C H 0.7834 -0.2690 0.7329 0.070 Uiso 0.5 1 calc R U P B 2
H10D H 0.7752 -0.3951 0.7461 0.070 Uiso 0.5 1 calc R U P B 2
C11 C 0.299(2) -0.1261(18) 0.9870(13) 0.089(6) Uani 1 1 d . . . . .
H11A H 0.2232 -0.1062 0.9779 0.134 Uiso 1 1 calc R U . . .
H11B H 0.2970 -0.2027 1.0236 0.134 Uiso 1 1 calc R U . . .
H11C H 0.3204 -0.0813 1.0185 0.134 Uiso 1 1 calc R U . . .
C12A C 0.479(5) -0.181(4) 0.922(7) 0.09(2) Uani 0.5 1 d D . P C 1
H12A H 0.4413 -0.2482 0.9699 0.113 Uiso 0.5 1 calc R U P C 1
H12B H 0.5229 -0.1460 0.9485 0.113 Uiso 0.5 1 calc R U P C 1
C13A C 0.560(12) -0.212(13) 0.846(7) 0.09(3) Uani 0.5 1 d D . P C 1
H13A H 0.6199 -0.1534 0.8109 0.112 Uiso 0.5 1 calc R U P C 1
H13B H 0.5996 -0.2788 0.8712 0.112 Uiso 0.5 1 calc R U P C 1
C14A C 0.423(6) 0.009(3) 0.843(6) 0.065(12) Uani 0.5 1 d D . P C 1
H14A H 0.3685 0.0580 0.8688 0.078 Uiso 0.5 1 calc R U P C 1
H14B H 0.5013 0.0252 0.8440 0.078 Uiso 0.5 1 calc R U P C 1
C15A C 0.421(8) 0.023(3) 0.752(5) 0.088(17) Uani 0.5 1 d D . P C 1
H15A H 0.3849 0.0935 0.7328 0.105 Uiso 0.5 1 calc R U P C 1
H15B H 0.5023 0.0336 0.7163 0.105 Uiso 0.5 1 calc R U P C 1
C12B C 0.509(4) -0.132(4) 0.892(7) 0.09(2) Uani 0.5 1 d D . P C 2
H12C H 0.5115 -0.1889 0.9494 0.113 Uiso 0.5 1 calc R U P C 2
H12D H 0.5489 -0.0663 0.8881 0.113 Uiso 0.5 1 calc R U P C 2
C13B C 0.576(13) -0.172(13) 0.811(8) 0.09(3) Uani 0.5 1 d D . P C 2
H13C H 0.6126 -0.1085 0.7582 0.112 Uiso 0.5 1 calc R U P C 2
H13D H 0.6383 -0.2197 0.8285 0.112 Uiso 0.5 1 calc R U P C 2
C14B C 0.377(6) 0.009(2) 0.841(6) 0.065(12) Uani 0.5 1 d D . P C 2
H14C H 0.3055 0.0342 0.8754 0.078 Uiso 0.5 1 calc R U P C 2
H14D H 0.4413 0.0499 0.8438 0.078 Uiso 0.5 1 calc R U P C 2
C15B C 0.375(8) 0.046(3) 0.745(5) 0.088(17) Uani 0.5 1 d D . P C 2
H15C H 0.3057 0.0888 0.7390 0.105 Uiso 0.5 1 calc R U P C 2
H15D H 0.4439 0.0936 0.7070 0.105 Uiso 0.5 1 calc R U P C 2
C16 C 0.2224(13) 0.1301(12) 0.4372(11) 0.046(3) Uani 1 1 d . . . . .
C17 C 0.1216(13) 0.2049(13) 0.4180(12) 0.060(4) Uani 1 1 d D . . . .
C18A C 0.121(4) 0.300(3) 0.454(3) 0.085(9) Uiso 0.5 1 d D . P D 1
H18A H 0.0579 0.3473 0.4420 0.128 Uiso 0.5 1 calc R U P D 1
H18B H 0.1120 0.2720 0.5196 0.128 Uiso 0.5 1 calc R U P D 1
H18C H 0.1946 0.3414 0.4235 0.128 Uiso 0.5 1 calc R U P D 1
C19A C 0.000(3) 0.140(4) 0.477(3) 0.082(9) Uiso 0.5 1 d D . P D 1
H19A H -0.0066 0.0775 0.4579 0.123 Uiso 0.5 1 calc R U P D 1
H19B H -0.0035 0.1151 0.5417 0.123 Uiso 0.5 1 calc R U P D 1
H19C H -0.0637 0.1884 0.4674 0.123 Uiso 0.5 1 calc R U P D 1
C20A C 0.132(4) 0.255(4) 0.314(2) 0.084(9) Uiso 0.5 1 d D . P D 1
H20A H 0.1321 0.1963 0.2886 0.125 Uiso 0.5 1 calc R U P D 1
H20B H 0.0662 0.3008 0.3056 0.125 Uiso 0.5 1 calc R U P D 1
H20C H 0.2034 0.2984 0.2831 0.125 Uiso 0.5 1 calc R U P D 1
C18B C 0.096(4) 0.267(4) 0.487(3) 0.085(9) Uiso 0.5 1 d D . P D 2
H18D H 0.0325 0.3161 0.4778 0.128 Uiso 0.5 1 calc R U P D 2
H18E H 0.0743 0.2157 0.5487 0.128 Uiso 0.5 1 calc R U P D 2
H18F H 0.1646 0.3097 0.4780 0.128 Uiso 0.5 1 calc R U P D 2
C19B C 0.010(3) 0.132(3) 0.437(3) 0.082(9) Uiso 0.5 1 d D . P D 2
H19D H 0.0247 0.0918 0.3937 0.123 Uiso 0.5 1 calc R U P D 2
H19E H -0.0082 0.0808 0.4990 0.123 Uiso 0.5 1 calc R U P D 2
H19F H -0.0557 0.1788 0.4300 0.123 Uiso 0.5 1 calc R U P D 2
C20B C 0.158(4) 0.300(3) 0.325(2) 0.084(9) Uiso 0.5 1 d D . P D 2
H20D H 0.1764 0.2696 0.2747 0.125 Uiso 0.5 1 calc R U P D 2
H20E H 0.0938 0.3492 0.3196 0.125 Uiso 0.5 1 calc R U P D 2
H20F H 0.2251 0.3395 0.3221 0.125 Uiso 0.5 1 calc R U P D 2
C21 C 0.5588(13) 0.0192(12) 0.2175(9) 0.046(3) Uani 1 1 d . . . . .
C22 C 0.5910(14) 0.0572(14) 0.1107(10) 0.055(4) Uani 1 1 d . . . . .
C23 C 0.670(3) 0.148(3) 0.0693(17) 0.182(18) Uani 1 1 d . . . . .
H23A H 0.6386 0.2067 0.0939 0.273 Uiso 1 1 calc R U . . .
H23B H 0.7436 0.1272 0.0821 0.273 Uiso 1 1 calc R U . . .
H23C H 0.6808 0.1737 0.0036 0.273 Uiso 1 1 calc R U . . .
C24 C 0.477(3) 0.082(2) 0.0818(17) 0.133(11) Uani 1 1 d . . . . .
H24A H 0.4251 0.0175 0.1113 0.199 Uiso 1 1 calc R U . . .
H24B H 0.4397 0.1427 0.1001 0.199 Uiso 1 1 calc R U . . .
H24C H 0.4946 0.1001 0.0157 0.199 Uiso 1 1 calc R U . . .
C25 C 0.629(2) -0.042(2) 0.0781(13) 0.111(8) Uani 1 1 d . . . . .
H25A H 0.5701 -0.1003 0.1100 0.166 Uiso 1 1 calc R U . . .
H25B H 0.6392 -0.0211 0.0126 0.166 Uiso 1 1 calc R U . . .
H25C H 0.7020 -0.0676 0.0912 0.166 Uiso 1 1 calc R U . . .
C26 C 0.8018(12) -0.3360(12) 0.3475(10) 0.044(3) Uani 1 1 d . . . . .
C27 C 0.8714(12) -0.3811(14) 0.2721(11) 0.052(4) Uani 1 1 d D . . . .
C28A C 0.998(3) -0.354(4) 0.247(3) 0.081(8) Uiso 0.5 1 d D . P E 1
H28A H 1.0102 -0.2757 0.2294 0.121 Uiso 0.5 1 calc R U P E 1
H28B H 1.0280 -0.3906 0.2989 0.121 Uiso 0.5 1 calc R U P E 1
H28C H 1.0389 -0.3791 0.1957 0.121 Uiso 0.5 1 calc R U P E 1
C29A C 0.819(3) -0.346(3) 0.188(2) 0.075(8) Uiso 0.5 1 d D . P E 1
H29A H 0.7368 -0.3653 0.2096 0.112 Uiso 0.5 1 calc R U P E 1
H29B H 0.8295 -0.2670 0.1589 0.112 Uiso 0.5 1 calc R U P E 1
H29C H 0.8585 -0.3824 0.1449 0.112 Uiso 0.5 1 calc R U P E 1
C30A C 0.849(6) -0.504(3) 0.300(5) 0.119(13) Uiso 0.5 1 d D . P E 1
H30A H 0.7661 -0.5194 0.3159 0.179 Uiso 0.5 1 calc R U P E 1
H30B H 0.8887 -0.5299 0.2491 0.179 Uiso 0.5 1 calc R U P E 1
H30C H 0.8778 -0.5414 0.3523 0.179 Uiso 0.5 1 calc R U P E 1
C28B C 0.986(3) -0.424(4) 0.284(3) 0.081(8) Uiso 0.5 1 d D . P E 2
H28D H 1.0250 -0.4515 0.2337 0.121 Uiso 0.5 1 calc R U P E 2
H28E H 1.0330 -0.3664 0.2839 0.121 Uiso 0.5 1 calc R U P E 2
H28F H 0.9737 -0.4837 0.3415 0.121 Uiso 0.5 1 calc R U P E 2
C29B C 0.866(4) -0.311(3) 0.174(2) 0.075(8) Uiso 0.5 1 d D . P E 2
H29D H 0.7875 -0.2880 0.1757 0.112 Uiso 0.5 1 calc R U P E 2
H29E H 0.9179 -0.2471 0.1518 0.112 Uiso 0.5 1 calc R U P E 2
H29F H 0.8908 -0.3544 0.1331 0.112 Uiso 0.5 1 calc R U P E 2
C30B C 0.810(6) -0.490(3) 0.288(5) 0.119(13) Uiso 0.5 1 d D . P E 2
H30D H 0.7312 -0.4756 0.2829 0.179 Uiso 0.5 1 calc R U P E 2
H30E H 0.8522 -0.5230 0.2430 0.179 Uiso 0.5 1 calc R U P E 2
H30F H 0.8066 -0.5390 0.3493 0.179 Uiso 0.5 1 calc R U P E 2
C31 C 0.6878(12) -0.5537(11) 0.6752(10) 0.042(3) Uani 1 1 d . . . . .
C32 C 0.7136(13) -0.6757(12) 0.7088(11) 0.055(4) Uani 1 1 d . . . . .
C33 C 0.838(2) -0.6912(19) 0.713(3) 0.163(16) Uani 1 1 d . . . . .
H33A H 0.8895 -0.6507 0.6535 0.244 Uiso 1 1 calc R U . . .
H33B H 0.8490 -0.6644 0.7595 0.244 Uiso 1 1 calc R U . . .
H33C H 0.8548 -0.7684 0.7270 0.244 Uiso 1 1 calc R U . . .
C34 C 0.707(3) -0.723(2) 0.635(2) 0.140(12) Uani 1 1 d . . . . .
H34A H 0.7616 -0.6835 0.5774 0.209 Uiso 1 1 calc R U . . .
H34B H 0.7262 -0.7998 0.6529 0.209 Uiso 1 1 calc R U . . .
H34C H 0.6288 -0.7163 0.6284 0.209 Uiso 1 1 calc R U . . .
C35 C 0.630(2) -0.7360(17) 0.7974(17) 0.111(9) Uani 1 1 d . . . . .
H35A H 0.5515 -0.7240 0.7923 0.167 Uiso 1 1 calc R U . . .
H35B H 0.6453 -0.8136 0.8127 0.167 Uiso 1 1 calc R U . . .
H35C H 0.6394 -0.7096 0.8452 0.167 Uiso 1 1 calc R U . . .
C36 C 0.3337(12) -0.4248(12) 0.9201(10) 0.045(3) Uani 1 1 d . . . . .
C37 C 0.3031(17) -0.5155(13) 1.0125(11) 0.064(5) Uani 1 1 d D . . . .
C38A C 0.299(4) -0.471(4) 1.091(3) 0.083(9) Uiso 0.5 1 d D . P F 1
H38A H 0.2517 -0.4065 1.0861 0.124 Uiso 0.5 1 calc R U P F 1
H38B H 0.2663 -0.5263 1.1497 0.124 Uiso 0.5 1 calc R U P F 1
H38C H 0.3775 -0.4506 1.0876 0.124 Uiso 0.5 1 calc R U P F 1
C39A C 0.372(3) -0.614(3) 1.010(3) 0.077(8) Uiso 0.5 1 d D . P F 1
H39A H 0.3506 -0.6698 1.0694 0.116 Uiso 0.5 1 calc R U P F 1
H39B H 0.3575 -0.6419 0.9644 0.116 Uiso 0.5 1 calc R U P F 1
H39C H 0.4544 -0.5949 0.9929 0.116 Uiso 0.5 1 calc R U P F 1
C40A C 0.168(3) -0.541(6) 1.033(5) 0.127(15) Uiso 0.5 1 d D . P F 1
H40A H 0.1254 -0.4753 1.0346 0.191 Uiso 0.5 1 calc R U P F 1
H40B H 0.1562 -0.5655 0.9852 0.191 Uiso 0.5 1 calc R U P F 1
H40C H 0.1416 -0.5980 1.0918 0.191 Uiso 0.5 1 calc R U P F 1
C38B C 0.364(4) -0.484(4) 1.074(3) 0.083(9) Uiso 0.5 1 d D . P F 2
H38D H 0.3494 -0.4086 1.0706 0.124 Uiso 0.5 1 calc R U P F 2
H38E H 0.3343 -0.5313 1.1370 0.124 Uiso 0.5 1 calc R U P F 2
H38F H 0.4472 -0.4933 1.0531 0.124 Uiso 0.5 1 calc R U P F 2
C39B C 0.315(4) -0.629(2) 1.008(3) 0.077(8) Uiso 0.5 1 d D . P F 2
H39D H 0.2941 -0.6809 1.0700 0.116 Uiso 0.5 1 calc R U P F 2
H39E H 0.2645 -0.6409 0.9746 0.116 Uiso 0.5 1 calc R U P F 2
H39F H 0.3952 -0.6395 0.9774 0.116 Uiso 0.5 1 calc R U P F 2
C40B C 0.170(3) -0.523(6) 1.066(4) 0.127(15) Uiso 0.5 1 d D . P F 2
H40D H 0.1462 -0.4539 1.0752 0.191 Uiso 0.5 1 calc R U P F 2
H40E H 0.1247 -0.5409 1.0307 0.191 Uiso 0.5 1 calc R U P F 2
H40F H 0.1568 -0.5804 1.1251 0.191 Uiso 0.5 1 calc R U P F 2
C41 C 0.1068(12) -0.1001(11) 0.7938(10) 0.042(3) Uani 1 1 d . . . . .
C42 C -0.0142(15) -0.0695(16) 0.8378(12) 0.071(5) Uani 1 1 d D . . . .
C43A C 0.002(4) 0.055(3) 0.829(4) 0.106(11) Uiso 0.5 1 d D . P G 1
H43A H 0.0568 0.0602 0.8615 0.159 Uiso 0.5 1 calc R U P G 1
H43B H 0.0325 0.0973 0.7643 0.159 Uiso 0.5 1 calc R U P G 1
H43C H -0.0718 0.0826 0.8541 0.159 Uiso 0.5 1 calc R U P G 1
C44A C -0.045(4) -0.119(4) 0.945(2) 0.088(9) Uiso 0.5 1 d D . P G 1
H44A H 0.0204 -0.1091 0.9654 0.132 Uiso 0.5 1 calc R U P G 1
H44B H -0.1119 -0.0825 0.9721 0.132 Uiso 0.5 1 calc R U P G 1
H44C H -0.0643 -0.1967 0.9634 0.132 Uiso 0.5 1 calc R U P G 1
C45A C -0.099(4) -0.072(4) 0.786(3) 0.089(9) Uiso 0.5 1 d D . P G 1
H45A H -0.1745 -0.0523 0.8165 0.133 Uiso 0.5 1 calc R U P G 1
H45B H -0.0723 -0.0212 0.7241 0.133 Uiso 0.5 1 calc R U P G 1
H45C H -0.1035 -0.1458 0.7830 0.133 Uiso 0.5 1 calc R U P G 1
C43B C -0.024(4) 0.003(4) 0.900(4) 0.106(11) Uiso 0.5 1 d D . P G 2
H43D H 0.0194 -0.0300 0.9449 0.159 Uiso 0.5 1 calc R U P G 2
H43E H 0.0084 0.0755 0.8631 0.159 Uiso 0.5 1 calc R U P G 2
H43F H -0.1047 0.0074 0.9322 0.159 Uiso 0.5 1 calc R U P G 2
C44B C -0.078(4) -0.176(3) 0.912(3) 0.088(9) Uiso 0.5 1 d D . P G 2
H44D H -0.0340 -0.2073 0.9557 0.132 Uiso 0.5 1 calc R U P G 2
H44E H -0.1550 -0.1585 0.9437 0.132 Uiso 0.5 1 calc R U P G 2
H44F H -0.0860 -0.2287 0.8823 0.132 Uiso 0.5 1 calc R U P G 2
C45B C -0.081(4) -0.019(4) 0.769(3) 0.089(9) Uiso 0.5 1 d D . P G 2
H45D H -0.1580 -0.0004 0.7995 0.133 Uiso 0.5 1 calc R U P G 2
H45E H -0.0402 0.0472 0.7235 0.133 Uiso 0.5 1 calc R U P G 2
H45F H -0.0887 -0.0703 0.7380 0.133 Uiso 0.5 1 calc R U P G 2
C46 C 0.3691(12) -0.2617(11) 0.3681(9) 0.041(3) Uani 1 1 d . . . . .
C47 C 0.3673(12) -0.3251(12) 0.3020(10) 0.046(3) Uani 1 1 d . . . . .
C48 C 0.4932(15) -0.3459(18) 0.2527(13) 0.081(6) Uani 1 1 d . . . . .
H48A H 0.5316 -0.3892 0.2978 0.122 Uiso 1 1 calc R U . . .
H48B H 0.4918 -0.3851 0.2109 0.122 Uiso 1 1 calc R U . . .
H48C H 0.5352 -0.2765 0.2186 0.122 Uiso 1 1 calc R U . . .
C49 C 0.309(2) -0.2564(19) 0.2292(16) 0.103(8) Uani 1 1 d . . . . .
H49A H 0.3074 -0.2961 0.1876 0.154 Uiso 1 1 calc R U . . .
H49B H 0.2295 -0.2421 0.2590 0.154 Uiso 1 1 calc R U . . .
H49C H 0.3516 -0.1875 0.1949 0.154 Uiso 1 1 calc R U . . .
C50 C 0.3015(18) -0.4374(15) 0.3556(15) 0.082(6) Uani 1 1 d . . . . .
H50A H 0.3392 -0.4801 0.4013 0.123 Uiso 1 1 calc R U . . .
H50B H 0.2217 -0.4255 0.3856 0.123 Uiso 1 1 calc R U . . .
H50C H 0.3025 -0.4766 0.3133 0.123 Uiso 1 1 calc R U . . .
C51 C 0.2583(12) -0.4729(11) 0.6992(10) 0.042(3) Uani 1 1 d . . . . .
C52 C 0.2217(15) -0.5980(12) 0.7301(12) 0.057(4) Uani 1 1 d . . . . .
C53 C 0.314(2) -0.6652(16) 0.7649(19) 0.102(8) Uani 1 1 d . . . . .
H53A H 0.3204 -0.6498 0.8185 0.153 Uiso 1 1 calc R U . . .
H53B H 0.2941 -0.7423 0.7813 0.153 Uiso 1 1 calc R U . . .
H53C H 0.3875 -0.6475 0.7175 0.153 Uiso 1 1 calc R U . . .
C54 C 0.207(2) -0.6176(17) 0.6466(18) 0.108(8) Uani 1 1 d . . . . .
H54A H 0.1456 -0.5721 0.6264 0.163 Uiso 1 1 calc R U . . .
H54B H 0.2788 -0.5994 0.5978 0.163 Uiso 1 1 calc R U . . .
H54C H 0.1855 -0.6941 0.6616 0.163 Uiso 1 1 calc R U . . .
C55 C 0.106(2) -0.6189(18) 0.809(2) 0.123(10) Uani 1 1 d . . . . .
H55A H 0.0458 -0.5751 0.7868 0.184 Uiso 1 1 calc R U . . .
H55B H 0.0834 -0.6958 0.8309 0.184 Uiso 1 1 calc R U . . .
H55C H 0.1180 -0.5987 0.8592 0.184 Uiso 1 1 calc R U . . .
N1 N 0.5614(11) 0.2387(9) 0.3495(9) 0.052(3) Uani 1 1 d D . . . .
N2 N 0.9285(9) -0.2980(10) 0.5456(8) 0.044(3) Uani 1 1 d D . . . .
N3 N 0.3880(12) -0.1077(11) 0.8950(9) 0.054(3) Uani 1 1 d D . . . .
O1 O 0.5138(8) -0.1575(8) 0.5756(6) 0.031(2) Uani 1 1 d D . . . .
H1 H 0.5633 -0.1151 0.5844 0.046 Uiso 1 1 d DR U . . .
O2 O 0.5996(7) -0.3408(7) 0.5360(6) 0.0282(18) Uani 1 1 d D . . . .
H2 H 0.5828(9) -0.3932(18) 0.5245(7) 0.042 Uiso 1 1 calc DR U . . .
O3 O 0.3203(7) -0.2453(7) 0.7197(6) 0.0284(18) Uani 1 1 d D . . . .
H3 H 0.2567 -0.2873 0.7356 0.043 Uiso 1 1 d DR U . . .
O4 O 0.4130(7) -0.0643(7) 0.4361(6) 0.0277(18) Uani 1 1 d D . . . .
H4 H 0.3639 -0.0797 0.4094 0.042 Uiso 1 1 d DR U . . .
O5 O 0.4397(8) 0.0911(7) 0.5102(6) 0.040(2) Uani 1 1 d D . . . .
O6 O 0.6275(7) 0.0249(7) 0.3873(7) 0.039(2) Uani 1 1 d D . . . .
O7 O 0.7658(7) -0.1779(7) 0.4647(6) 0.039(2) Uani 1 1 d D . . . .
O8 O 0.7043(7) -0.3020(7) 0.6539(6) 0.038(2) Uani 1 1 d D . . . .
O9 O 0.5003(8) -0.2294(8) 0.7867(6) 0.041(2) Uani 1 1 d D . . . .
O10 O 0.3748(9) -0.0418(8) 0.7188(6) 0.046(2) Uani 1 1 d D . . . .
O11 O 0.2055(8) 0.0531(8) 0.5114(7) 0.048(2) Uani 1 1 d . . . . .
O12 O 0.3202(9) 0.1547(8) 0.3732(7) 0.046(2) Uani 1 1 d . . . . .
O13 O 0.5076(8) 0.0917(7) 0.2525(6) 0.043(2) Uani 1 1 d . . . . .
O14 O 0.5818(9) -0.0736(8) 0.2621(7) 0.051(2) Uani 1 1 d . . . . .
O15 O 0.7249(8) -0.2649(8) 0.3311(6) 0.045(2) Uani 1 1 d . . . . .
O16 O 0.8276(7) -0.3749(8) 0.4225(6) 0.040(2) Uani 1 1 d . . . . .
O17 O 0.7663(8) -0.4943(8) 0.6065(6) 0.042(2) Uani 1 1 d . . . . .
O18 O 0.5927(8) -0.5193(7) 0.7152(7) 0.045(2) Uani 1 1 d . . . . .
O19 O 0.3966(9) -0.4466(8) 0.8496(6) 0.049(2) Uani 1 1 d . . . . .
O20 O 0.2936(8) -0.3289(7) 0.9175(6) 0.043(2) Uani 1 1 d . . . . .
O21 O 0.1683(9) -0.1492(8) 0.8511(7) 0.050(2) Uani 1 1 d . . . . .
O22 O 0.1421(8) -0.0764(8) 0.7102(6) 0.049(2) Uani 1 1 d . . . . .
O23 O 0.2211(8) -0.2078(8) 0.5687(6) 0.041(2) Uani 1 1 d D . . . .
H123 H 0.2170 -0.2726 0.6264 0.062 Uiso 1 1 d DR U . . .
H223 H 0.2449 -0.2113 0.5145 0.062 Uiso 1 1 d DR U . . .
O24 O 0.4544(8) -0.2827(7) 0.4072(7) 0.041(2) Uani 1 1 d . . . . .
O25 O 0.2875(9) -0.2044(9) 0.3878(8) 0.058(3) Uani 1 1 d . . . . .
O26 O 0.3662(8) -0.4461(8) 0.6636(7) 0.041(2) Uani 1 1 d . . . . .
O27 O 0.1809(9) -0.4050(8) 0.7066(9) 0.061(3) Uani 1 1 d . . . . .
Cr1 Cr 0.47481(17) 0.08723(16) 0.38346(14) 0.0338(4) Uani 1 1 d . . . . .
Cr2 Cr 0.76254(16) -0.33414(16) 0.53752(14) 0.0321(4) Uani 1 1 d . . . . .
Cr3 Cr 0.33586(18) -0.18806(17) 0.81538(13) 0.0367(5) Uani 1 1 d . . . . .
Gd1 Gd 0.32504(4) -0.07168(4) 0.59554(4) 0.02980(14) Uani 1 1 d . . . . .
Gd2 Gd 0.59232(4) -0.16505(4) 0.41954(3) 0.02832(14) Uani 1 1 d . . . . .
Gd3 Gd 0.50228(4) -0.34086(4) 0.69281(4) 0.02915(14) Uani 1 1 d . . . . .
O28 O 0.4960(13) 0.4923(13) 0.5035(12) 0.097(5) Uani 1 1 d D . . . .
H128 H 0.5006 0.5588 0.4634 0.146 Uiso 1 1 d DR U . . .
H228 H 0.4739 0.4970 0.5593 0.097 Uiso 1 1 d DR U . . .
O29A O 0.700(4) 0.574(4) 0.034(3) 0.154(11) Uiso 0.5 1 d . . P H 1
O29B O 0.849(4) 0.403(4) 0.053(3) 0.154(11) Uiso 0.5 1 d . . P I 2
O30A O 0.007(4) -0.021(4) 0.158(4) 0.168(12) Uiso 0.5 1 d . . P J 1
O30B O 0.106(4) 0.132(4) 0.034(3) 0.168(12) Uiso 0.5 1 d . . P K 2

loop_
_atom_site_aniso_label
_atom_site_aniso_U_11
_atom_site_aniso_U_22
_atom_site_aniso_U_33
_atom_site_aniso_U_23
_atom_site_aniso_U_13
_atom_site_aniso_U_12
C1 0.118(17) 0.036(9) 0.081(14) 0.000(9) -0.019(12) -0.005(10)
C2A 0.044(17) 0.043(12) 0.058(12) -0.025(10) -0.017(14) -0.014(16)
C3A 0.11(5) 0.053(15) 0.049(16) -0.029(11) 0.04(4) -0.05(3)
C4A 0.069(13) 0.031(10) 0.10(5) -0.03(3) -0.031(15) -0.001(9)
C5A 0.04(3) 0.042(10) 0.17(11) -0.01(5) -0.02(5) -0.001(14)
C2B 0.044(17) 0.043(12) 0.058(12) -0.025(10) -0.017(14) -0.014(16)
C3B 0.11(5) 0.053(15) 0.049(16) -0.029(11) 0.04(4) -0.05(3)
C4B 0.069(13) 0.031(10) 0.10(5) -0.03(3) -0.031(15) -0.001(9)
C5B 0.04(3) 0.042(10) 0.17(11) -0.01(5) -0.02(5) -0.001(14)
C6 0.033(8) 0.092(14) 0.086(13) -0.041(11) -0.022(8) 0.015(8)
C7A 0.036(11) 0.064(16) 0.057(18) -0.025(12) -0.013(14) -0.015(11)
C8A 0.024(11) 0.04(2) 0.11(4) -0.009(14) -0.015(15) -0.002(13)
C9A 0.038(11) 0.05(2) 0.080(16) -0.027(16) -0.023(11) -0.016(19)
C10A 0.044(10) 0.09(3) 0.052(19) -0.04(2) -0.010(11) -0.014(19)
C7B 0.036(11) 0.064(16) 0.057(18) -0.025(12) -0.013(14) -0.015(11)
C8B 0.024(11) 0.04(2) 0.11(4) -0.009(14) -0.015(15) -0.002(13)
C9B 0.038(11) 0.05(2) 0.080(16) -0.027(16) -0.023(11) -0.016(19)
C10B 0.044(10) 0.09(3) 0.052(19) -0.04(2) -0.010(11) -0.014(19)
C11 0.137(18) 0.097(15) 0.049(11) -0.045(11) -0.025(11) 0.007(13)
C12A 0.14(3) 0.08(4) 0.13(6) -0.08(5) -0.07(4) 0.02(3)
C13A 0.06(3) 0.14(9) 0.13(8) -0.11(7) -0.04(5) 0.01(4)
C14A 0.11(5) 0.054(11) 0.054(12) -0.014(9) -0.06(3) -0.023(16)
C15A 0.18(6) 0.042(18) 0.072(18) 0.000(19) -0.10(3) 0.00(2)
C12B 0.14(3) 0.08(4) 0.13(6) -0.08(5) -0.07(4) 0.02(3)
C13B 0.06(3) 0.14(9) 0.13(8) -0.11(7) -0.04(5) 0.01(4)
C14B 0.11(5) 0.054(11) 0.054(12) -0.014(9) -0.06(3) -0.023(16)
C15B 0.18(6) 0.042(18) 0.072(18) 0.000(19) -0.10(3) 0.00(2)
C16 0.048(8) 0.046(8) 0.051(9) -0.020(7) -0.020(7) 0.015(7)
C17 0.048(9) 0.045(9) 0.062(10) 0.012(7) -0.013(7) 0.009(7)
C21 0.052(8) 0.049(9) 0.032(7) -0.009(7) -0.011(6) 0.014(7)
C22 0.068(10) 0.064(10) 0.026(7) -0.011(7) -0.007(7) 0.005(8)
C23 0.25(4) 0.21(4) 0.046(15) 0.000(18) 0.003(19) -0.14(3)
C24 0.17(3) 0.16(3) 0.077(17) -0.034(17) -0.071(17) 0.07(2)
C25 0.16(2) 0.13(2) 0.037(11) -0.037(13) -0.012(12) 0.031(17)
C26 0.046(8) 0.043(8) 0.043(8) -0.015(6) -0.011(6) -0.003(6)
C27 0.042(8) 0.074(11) 0.053(9) -0.038(8) -0.016(6) 0.018(7)
C31 0.051(8) 0.039(7) 0.045(8) -0.016(7) -0.027(7) 0.013(6)
C32 0.046(8) 0.037(8) 0.061(10) -0.001(7) -0.005(7) 0.013(6)
C33 0.078(16) 0.056(14) 0.31(5) 0.009(19) -0.07(2) 0.031(12)
C34 0.22(3) 0.056(14) 0.14(3) -0.033(16) -0.04(2) 0.003(17)
C35 0.110(18) 0.062(13) 0.101(18) 0.030(12) -0.009(13) 0.028(12)
C36 0.053(8) 0.040(8) 0.036(8) -0.010(6) -0.006(6) 0.003(6)
C37 0.104(14) 0.038(8) 0.036(8) -0.001(7) -0.012(8) 0.011(8)
C41 0.046(8) 0.038(7) 0.039(8) -0.010(6) -0.009(6) 0.006(6)
C42 0.066(11) 0.080(13) 0.045(10) -0.010(9) 0.006(8) 0.018(9)
C46 0.053(8) 0.035(7) 0.032(7) -0.009(6) -0.008(6) -0.008(6)
C47 0.053(8) 0.044(8) 0.044(8) -0.018(6) -0.017(6) -0.001(6)
C48 0.070(11) 0.107(16) 0.069(13) -0.054(13) 0.010(9) -0.016(11)
C49 0.15(2) 0.107(17) 0.106(18) -0.064(15) -0.093(16) 0.044(15)
C50 0.103(15) 0.060(11) 0.100(16) -0.043(11) -0.035(12) -0.003(10)
C51 0.049(8) 0.035(7) 0.045(8) -0.009(6) -0.022(6) 0.001(6)
C52 0.072(10) 0.033(7) 0.076(11) -0.016(7) -0.036(9) -0.002(7)
C53 0.097(15) 0.050(11) 0.17(2) -0.009(13) -0.085(16) -0.003(11)
C54 0.16(2) 0.061(13) 0.12(2) -0.045(14) -0.051(17) -0.023(14)
C55 0.110(18) 0.058(13) 0.15(2) -0.018(14) 0.026(16) -0.014(12)
N1 0.059(8) 0.027(6) 0.055(8) -0.005(6) -0.001(6) -0.002(5)
N2 0.031(6) 0.055(7) 0.048(7) -0.016(6) -0.018(5) 0.008(5)
N3 0.078(9) 0.055(8) 0.039(7) -0.024(6) -0.026(6) 0.007(7)
O1 0.028(5) 0.035(5) 0.030(5) -0.012(4) -0.006(4) -0.001(4)
O2 0.032(4) 0.024(4) 0.032(5) -0.014(4) -0.011(3) 0.008(3)
O3 0.028(4) 0.025(4) 0.030(5) -0.009(4) -0.005(3) 0.005(3)
O4 0.030(4) 0.028(4) 0.028(5) -0.008(4) -0.015(3) 0.004(3)
O5 0.048(5) 0.033(5) 0.039(5) -0.013(4) -0.010(4) -0.002(4)
O6 0.031(4) 0.034(5) 0.054(6) -0.016(4) -0.013(4) 0.002(4)
O7 0.040(5) 0.031(5) 0.037(5) -0.003(4) -0.006(4) 0.001(4)
O8 0.030(4) 0.049(5) 0.041(5) -0.020(4) -0.016(4) 0.003(4)
O9 0.045(5) 0.046(5) 0.036(5) -0.014(4) -0.018(4) 0.006(4)
O10 0.069(6) 0.039(5) 0.032(5) -0.014(4) -0.012(4) -0.003(5)
O11 0.050(6) 0.041(5) 0.041(6) 0.002(4) -0.017(4) 0.015(4)
O12 0.053(6) 0.045(6) 0.041(5) -0.015(5) -0.014(4) 0.012(4)
O13 0.054(6) 0.037(5) 0.030(5) -0.003(4) -0.010(4) 0.015(4)
O14 0.074(7) 0.038(5) 0.037(5) -0.009(4) -0.017(5) 0.014(5)
O15 0.040(5) 0.062(6) 0.034(5) -0.021(5) -0.010(4) 0.022(5)
O16 0.039(5) 0.046(5) 0.033(5) -0.014(4) -0.008(4) 0.009(4)
O17 0.040(5) 0.043(5) 0.036(5) -0.006(4) -0.007(4) 0.007(4)
O18 0.044(5) 0.030(5) 0.048(6) -0.006(4) -0.003(4) 0.010(4)
O19 0.063(6) 0.041(5) 0.028(5) -0.007(4) 0.003(4) 0.005(5)
O20 0.059(6) 0.035(5) 0.028(5) -0.008(4) -0.004(4) 0.003(4)
O21 0.055(6) 0.046(6) 0.045(6) -0.018(5) -0.005(5) 0.010(5)
O22 0.046(5) 0.055(6) 0.032(5) -0.008(4) 0.001(4) 0.017(5)
O23 0.048(5) 0.041(5) 0.036(5) -0.012(4) -0.013(4) -0.002(4)
O24 0.053(5) 0.034(5) 0.052(6) -0.020(4) -0.029(5) 0.004(4)
O25 0.060(7) 0.065(7) 0.074(8) -0.045(6) -0.033(6) 0.025(6)
O26 0.035(5) 0.049(6) 0.051(6) -0.029(5) -0.014(4) -0.005(4)
O27 0.042(6) 0.035(6) 0.096(9) -0.014(6) -0.014(6) 0.003(5)
Cr1 0.0414(11) 0.0257(10) 0.0285(10) -0.0052(8) -0.0059(8) 0.0045(8)
Cr2 0.0279(10) 0.0337(11) 0.0328(11) -0.0082(9) -0.0093(8) 0.0037(8)
Cr3 0.0510(12) 0.0348(11) 0.0253(10) -0.0125(9) -0.0103(9) 0.0087(9)
Gd1 0.0350(3) 0.0273(3) 0.0264(3) -0.0094(2) -0.0077(2) 0.0059(2)
Gd2 0.0303(3) 0.0272(3) 0.0264(3) -0.0081(2) -0.0076(2) 0.0040(2)
Gd3 0.0311(3) 0.0285(3) 0.0272(3) -0.0086(2) -0.0084(2) 0.0043(2)
O28 0.095(10) 0.090(11) 0.120(13) -0.046(10) -0.034(9) 0.001(8)

loop_
_atom_type_symbol
_atom_type_description
_atom_type_scat_dispersion_real
_atom_type_scat_dispersion_imag
_atom_type_scat_source
C C 0.0033 0.0016 'International Tables Vol C Tables 4.2.6.8 and 6.1.1.4'
H H 0.0000 0.0000 'International Tables Vol C Tables 4.2.6.8 and 6.1.1.4'
N N 0.0061 0.0033 'International Tables Vol C Tables 4.2.6.8 and 6.1.1.4'
O O 0.0106 0.0060 'International Tables Vol C Tables 4.2.6.8 and 6.1.1.4'
Cr Cr 0.3209 0.6236 'International Tables Vol C Tables 4.2.6.8 and 6.1.1.4'
Gd Gd -0.1653 3.9035 'International Tables Vol C Tables 4.2.6.8 and 6.1.1.4'

loop_
_geom_angle_atom_site_label_1
_geom_angle_atom_site_label_2
_geom_angle_atom_site_label_3
_geom_angle
_geom_angle_site_symmetry_1
_geom_angle_site_symmetry_3
_geom_angle_publ_flag
C3A C2A N1 118(3) . . ?
O5 C3A C2A 114(5) . . ?
C5A C4A N1 115(8) . . ?
O6 C5A C4A 117(10) . . ?
C3B C2B N1 109(4) . . ?
C2B C3B O5 128(7) . . ?
C5B C4B N1 116(9) . . ?
O6 C5B C4B 111(10) . . ?
C8A C7A N2 115(3) . . ?
C7A C8A O7 123(5) . . ?
N2 C9A C10A 112(3) . . ?
O8 C10A C9A 118(3) . . ?
C8B C7B N2 115(2) . . ?
O7 C8B C7B 117(4) . . ?
C10B C9B N2 121(3) . . ?
C9B C10B O8 115(3) . . ?
N3 C12A C13A 114(8) . . ?
O9 C13A C12A 111(10) . . ?
C15A C14A N3 105(4) . . ?
O10 C15A C14A 131(6) . . ?
N3 C12B C13B 115(6) . . ?
O9 C13B C12B 111(9) . . ?
C15B C14B N3 124(5) . . ?
O10 C15B C14B 108(4) . . ?
O11 C16 O12 125.6(13) . . ?
O11 C16 C17 119.1(13) . . ?
O12 C16 C17 115.4(13) . . ?
C18A C17 C16 109(2) . . ?
C18B C17 C16 106(2) . . ?
C18A C17 C20A 107(3) . . ?
C16 C17 C20A 113(2) . . ?
C18B C17 C20B 102(3) . . ?
C16 C17 C20B 113(2) . . ?
C18B C17 C19B 109(3) . . ?
C16 C17 C19B 109(2) . . ?
C20B C17 C19B 117(3) . . ?
C18A C17 C19A 105(3) . . ?
C16 C17 C19A 109(2) . . ?
C20A C17 C19A 113(3) . . ?
O14 C21 O13 124.9(13) . . ?
O14 C21 C22 121.1(13) . . ?
O13 C21 C22 114.0(12) . . ?
C23 C22 C25 115(2) . . ?
C23 C22 C24 112(2) . . ?
C25 C22 C24 99.3(18) . . ?
C23 C22 C21 112.4(16) . . ?
C25 C22 C21 109.1(14) . . ?
C24 C22 C21 108.2(15) . . ?
O16 C26 O15 126.0(12) . . ?
O16 C26 C27 114.5(13) . . ?
O15 C26 C27 119.5(13) . . ?
C28A C27 C30A 111(3) . . ?
C28B C27 C26 114(2) . . ?
C28A C27 C26 111.7(19) . . ?
C30A C27 C26 111(3) . . ?
C28B C27 C30B 99(3) . . ?
C26 C27 C30B 106(3) . . ?
C28B C27 C29B 118(3) . . ?
C26 C27 C29B 114(2) . . ?
C30B C27 C29B 103(3) . . ?
C28A C27 C29A 114(3) . . ?
C30A C27 C29A 98(3) . . ?
C26 C27 C29A 111.1(19) . . ?
O18 C31 O17 125.3(12) . . ?
O18 C31 C32 119.3(13) . . ?
O17 C31 C32 115.4(12) . . ?
C35 C32 C33 111.9(19) . . ?
C35 C32 C34 110(2) . . ?
C33 C32 C34 104(2) . . ?
C35 C32 C31 112.6(14) . . ?
C33 C32 C31 110.8(14) . . ?
C34 C32 C31 107.1(15) . . ?
O19 C36 O20 123.4(13) . . ?
O19 C36 C37 119.0(13) . . ?
O20 C36 C37 117.6(12) . . ?
C39A C37 C36 112(2) . . ?
C39B C37 C36 115(2) . . ?
C39B C37 C38B 118(3) . . ?
C36 C37 C38B 107(2) . . ?
C39A C37 C38A 117(3) . . ?
C36 C37 C38A 111(2) . . ?
C39B C37 C40B 98(3) . . ?
C36 C37 C40B 114(3) . . ?
C38B C37 C40B 104(3) . . ?
C39A C37 C40A 111(3) . . ?
C36 C37 C40A 104(3) . . ?
C38A C37 C40A 100(3) . . ?
O22 C41 O21 124.7(12) . . ?
O22 C41 C42 120.0(14) . . ?
O21 C41 C42 115.3(13) . . ?
C45A C42 C41 112(2) . . ?
C45B C42 C41 112(2) . . ?
C45B C42 C43B 110(3) . . ?
C41 C42 C43B 117(2) . . ?
C45A C42 C44A 122(3) . . ?
C41 C42 C44A 111(2) . . ?
C45B C42 C44B 111(3) . . ?
C41 C42 C44B 107(2) . . ?
C43B C42 C44B 99(3) . . ?
C45A C42 C43A 107(3) . . ?
C41 C42 C43A 103(2) . . ?
C44A C42 C43A 98(3) . . ?
O25 C46 O24 123.9(12) . . ?
O25 C46 C47 119.2(13) . . ?
O24 C46 C47 116.5(12) . . ?
C49 C47 C46 109.4(13) . . ?
C49 C47 C48 108.4(16) . . ?
C46 C47 C48 109.7(12) . . ?
C49 C47 C50 110.1(15) . . ?
C46 C47 C50 110.6(12) . . ?
C48 C47 C50 108.6(14) . . ?
O27 C51 O26 123.2(13) . . ?
O27 C51 C52 118.8(13) . . ?
O26 C51 C52 117.9(13) . . ?
C53 C52 C54 112.5(18) . . ?
C53 C52 C55 109.2(19) . . ?
C54 C52 C55 112.2(19) . . ?
C53 C52 C51 108.8(13) . . ?
C54 C52 C51 106.1(14) . . ?
C55 C52 C51 107.9(14) . . ?
C4A N1 C2A 116(2) . . ?
C4B N1 C2B 112(2) . . ?
C4A N1 C1 117(4) . . ?
C2A N1 C1 99.7(19) . . ?
C4B N1 C1 102(3) . . ?
C2B N1 C1 117.1(19) . . ?
C4A N1 Cr1 108(3) . . ?
C2A N1 Cr1 102.0(14) . . ?
C4B N1 Cr1 100(3) . . ?
C2B N1 Cr1 110.1(15) . . ?
C1 N1 Cr1 113.3(11) . . ?
C9A N2 C6 117(2) . . ?
C9B N2 C6 103(2) . . ?
C9B N2 C7B 109.8(19) . . ?
C6 N2 C7B 120.0(17) . . ?
C9A N2 C7A 112.0(19) . . ?
C6 N2 C7A 102.3(17) . . ?
C9A N2 Cr2 109.6(18) . . ?
C9B N2 Cr2 100.7(17) . . ?
C6 N2 Cr2 114.2(9) . . ?
C7B N2 Cr2 107.7(15) . . ?
C7A N2 Cr2 100.3(14) . . ?
C12A N3 C14A 117(4) . . ?
C12B N3 C14B 111(4) . . ?
C12B N3 C11 119(4) . . ?
C12A N3 C11 101(4) . . ?
C14A N3 C11 114(4) . . ?
C14B N3 C11 105(4) . . ?
C12B N3 Cr3 108(3) . . ?
C12A N3 Cr3 99(3) . . ?
C14A N3 Cr3 112(3) . . ?
C14B N3 Cr3 100(2) . . ?
C11 N3 Cr3 111.4(11) . . ?
Gd1 O1 Gd2 111.5(4) . . ?
Gd1 O1 Gd3 111.0(3) . . ?
Gd2 O1 Gd3 112.0(3) . . ?
Cr2 O2 Gd2 99.7(3) . . ?
Cr2 O2 Gd3 99.1(3) . . ?
Gd2 O2 Gd3 113.1(3) . . ?
Cr3 O3 Gd3 100.5(3) . . ?
Cr3 O3 Gd1 99.5(3) . . ?
Gd3 O3 Gd1 111.9(3) . . ?
Cr1 O4 Gd2 100.9(3) . . ?
Cr1 O4 Gd1 99.7(3) . . ?
Gd2 O4 Gd1 111.5(3) . . ?
C3B O5 Cr1 109(4) . . ?
C3A O5 Cr1 114(5) . . ?
C3B O5 Gd1 149(4) . . ?
C3A O5 Gd1 136(2) . . ?
Cr1 O5 Gd1 102.0(3) . . ?
C5A O6 Cr1 114(10) . . ?
C5B O6 Cr1 114(10) . . ?
C5A O6 Gd2 143(10) . . ?
C5B O6 Gd2 140(10) . . ?
Cr1 O6 Gd2 102.9(3) . . ?
C8B O7 Cr2 115(3) . . ?
C8A O7 Cr2 106(2) . . ?
C8B O7 Gd2 143(3) . . ?
C8A O7 Gd2 141(3) . . ?
Cr2 O7 Gd2 102.0(3) . . ?
C10B O8 Cr2 110.0(18) . . ?
C10A O8 Cr2 113.1(18) . . ?
C10B O8 Gd3 136.5(18) . . ?
C10A O8 Gd3 144.0(18) . . ?
Cr2 O8 Gd3 102.1(3) . . ?
C13B O9 Cr3 115(8) . . ?
C13A O9 Cr3 113(7) . . ?
C13B O9 Gd3 141(7) . . ?
C13A O9 Gd3 142(8) . . ?
Cr3 O9 Gd3 101.7(3) . . ?
C15B O10 Cr3 118(3) . . ?
C15A O10 Cr3 108(3) . . ?
C15B O10 Gd1 133.7(18) . . ?
C15A O10 Gd1 150(3) . . ?
Cr3 O10 Gd1 101.6(4) . . ?
C16 O11 Gd1 136.4(9) . . ?
C16 O12 Cr1 125.5(9) . . ?
C21 O13 Cr1 127.0(9) . . ?
C21 O14 Gd2 136.0(9) . . ?
C26 O15 Gd2 134.5(9) . . ?
C26 O16 Cr2 127.6(9) . . ?
C31 O17 Cr2 128.0(8) . . ?
C31 O18 Gd3 134.5(9) . . ?
C36 O19 Gd3 136.0(9) . . ?
C36 O20 Cr3 128.3(8) . . ?
C41 O21 Cr3 125.7(9) . . ?
C41 O22 Gd1 137.8(9) . . ?
C46 O24 Gd2 132.1(8) . . ?
C51 O26 Gd3 134.7(8) . . ?
O4 Cr1 O6 86.4(3) . . ?
O4 Cr1 O5 87.6(3) . . ?
O6 Cr1 O5 92.1(4) . . ?
O4 Cr1 O13 94.9(4) . . ?
O6 Cr1 O13 90.0(4) . . ?
O5 Cr1 O13 176.9(4) . . ?
O4 Cr1 O12 94.9(4) . . ?
O6 Cr1 O12 177.4(4) . . ?
O5 Cr1 O12 90.2(4) . . ?
O13 Cr1 O12 87.6(4) . . ?
O4 Cr1 N1 167.1(5) . . ?
O6 Cr1 N1 84.6(4) . . ?
O5 Cr1 N1 83.6(4) . . ?
O13 Cr1 N1 94.3(5) . . ?
O12 Cr1 N1 94.4(5) . . ?
O4 Cr1 Gd1 45.4(2) . . ?
O6 Cr1 Gd1 96.7(3) . . ?
O5 Cr1 Gd1 43.2(2) . . ?
O13 Cr1 Gd1 138.8(3) . . ?
O12 Cr1 Gd1 85.9(3) . . ?
N1 Cr1 Gd1 126.8(4) . . ?
O4 Cr1 Gd2 44.7(2) . . ?
O6 Cr1 Gd2 42.9(2) . . ?
O5 Cr1 Gd2 97.7(3) . . ?
O13 Cr1 Gd2 85.4(3) . . ?
O12 Cr1 Gd2 137.9(3) . . ?
N1 Cr1 Gd2 127.5(4) . . ?
Gd1 Cr1 Gd2 72.98(4) . . ?
O2 Cr2 O7 87.2(4) . . ?
O2 Cr2 O8 87.9(3) . . ?
O7 Cr2 O8 92.0(4) . . ?
O2 Cr2 O17 94.4(4) . . ?
O7 Cr2 O17 177.0(4) . . ?
O8 Cr2 O17 90.6(4) . . ?
O2 Cr2 O16 94.3(3) . . ?
O7 Cr2 O16 91.0(4) . . ?
O8 Cr2 O16 176.4(4) . . ?
O17 Cr2 O16 86.4(4) . . ?
O2 Cr2 N2 168.6(4) . . ?
O7 Cr2 N2 84.8(4) . . ?
O8 Cr2 N2 84.3(4) . . ?
O17 Cr2 N2 93.9(4) . . ?
O16 Cr2 N2 94.0(4) . . ?
O2 Cr2 Gd3 45.8(2) . . ?
O7 Cr2 Gd3 97.5(3) . . ?
O8 Cr2 Gd3 43.2(2) . . ?
O17 Cr2 Gd3 85.4(3) . . ?
O16 Cr2 Gd3 138.2(3) . . ?
N2 Cr2 Gd3 127.4(3) . . ?
O2 Cr2 Gd2 45.3(3) . . ?
O7 Cr2 Gd2 43.3(3) . . ?
O8 Cr2 Gd2 98.5(3) . . ?
O17 Cr2 Gd2 137.7(3) . . ?
O16 Cr2 Gd2 85.0(3) . . ?
N2 Cr2 Gd2 127.9(3) . . ?
Gd3 Cr2 Gd2 74.26(4) . . ?
O3 Cr3 O9 87.2(3) . . ?
O3 Cr3 O20 95.6(4) . . ?
O9 Cr3 O20 90.3(4) . . ?
O3 Cr3 O10 87.7(4) . . ?
O9 Cr3 O10 91.4(4) . . ?
O20 Cr3 O10 176.4(4) . . ?
O3 Cr3 O21 94.8(4) . . ?
O9 Cr3 O21 177.2(4) . . ?
O20 Cr3 O21 87.5(4) . . ?
O10 Cr3 O21 90.7(4) . . ?
O3 Cr3 N3 166.7(5) . . ?
O9 Cr3 N3 83.8(5) . . ?
O20 Cr3 N3 94.3(5) . . ?
O10 Cr3 N3 82.7(5) . . ?
O21 Cr3 N3 94.6(5) . . ?
O3 Cr3 Gd1 45.6(2) . . ?
O9 Cr3 Gd1 96.9(3) . . ?
O20 Cr3 Gd1 139.6(3) . . ?
O10 Cr3 Gd1 43.2(3) . . ?
O21 Cr3 Gd1 85.9(3) . . ?
N3 Cr3 Gd1 125.9(4) . . ?
O3 Cr3 Gd3 44.8(2) . . ?
O9 Cr3 Gd3 43.6(2) . . ?
O20 Cr3 Gd3 85.6(3) . . ?
O10 Cr3 Gd3 97.8(3) . . ?
O21 Cr3 Gd3 137.8(3) . . ?
N3 Cr3 Gd3 127.4(4) . . ?
Gd1 Cr3 Gd3 73.32(4) . . ?
O5 Gd1 O10 82.1(3) . . ?
O5 Gd1 O22 122.8(3) . . ?
O10 Gd1 O22 74.6(3) . . ?
O5 Gd1 O11 73.8(3) . . ?
O10 Gd1 O11 122.0(3) . . ?
O22 Gd1 O11 75.9(3) . . ?
O5 Gd1 O23 138.9(3) . . ?
O10 Gd1 O23 138.8(3) . . ?
O22 Gd1 O23 81.5(3) . . ?
O11 Gd1 O23 82.5(3) . . ?
O5 Gd1 O1 83.1(3) . . ?
O10 Gd1 O1 82.4(3) . . ?
O22 Gd1 O1 141.5(3) . . ?
O11 Gd1 O1 142.4(3) . . ?
O23 Gd1 O1 97.0(3) . . ?
O5 Gd1 O4 68.8(3) . . ?
O10 Gd1 O4 140.4(3) . . ?
O22 Gd1 O4 144.0(3) . . ?
O11 Gd1 O4 75.9(3) . . ?
O23 Gd1 O4 73.1(3) . . ?
O1 Gd1 O4 68.2(3) . . ?
O5 Gd1 O3 141.5(3) . . ?
O10 Gd1 O3 69.3(3) . . ?
O22 Gd1 O3 74.5(3) . . ?
O11 Gd1 O3 143.4(3) . . ?
O23 Gd1 O3 72.3(3) . . ?
O1 Gd1 O3 68.5(3) . . ?
O4 Gd1 O3 119.4(3) . . ?
O5 Gd1 Cr1 34.8(2) . . ?
O10 Gd1 Cr1 115.2(2) . . ?
O22 Gd1 Cr1 139.9(2) . . ?
O11 Gd1 Cr1 66.1(2) . . ?
O23 Gd1 Cr1 104.7(2) . . ?
O1 Gd1 Cr1 78.0(2) . . ?
O4 Gd1 Cr1 34.81(19) . . ?
O3 Gd1 Cr1 145.47(18) . . ?
O5 Gd1 Cr3 115.9(2) . . ?
O10 Gd1 Cr3 35.2(2) . . ?
O22 Gd1 Cr3 65.5(2) . . ?
O11 Gd1 Cr3 138.9(2) . . ?
O23 Gd1 Cr3 104.2(2) . . ?
O1 Gd1 Cr3 77.9(2) . . ?
O4 Gd1 Cr3 145.1(2) . . ?
O3 Gd1 Cr3 34.88(19) . . ?
Cr1 Gd1 Cr3 144.17(5) . . ?
O5 Gd1 Gd2 76.0(2) . . ?
O10 Gd1 Gd2 114.2(2) . . ?
O22 Gd1 Gd2 161.0(2) . . ?
O11 Gd1 Gd2 109.9(2) . . ?
O23 Gd1 Gd2 81.3(2) . . ?
O1 Gd1 Gd2 34.3(2) . . ?
O4 Gd1 Gd2 34.15(19) . . ?
O3 Gd1 Gd2 92.41(18) . . ?
Cr1 Gd1 Gd2 53.72(3) . . ?
Cr3 Gd1 Gd2 111.22(4) . . ?
O5 Gd1 Gd3 115.5(2) . . ?
O10 Gd1 Gd3 75.9(2) . . ?
O22 Gd1 Gd3 108.3(2) . . ?
O11 Gd1 Gd3 161.7(2) . . ?
O23 Gd1 Gd3 80.6(2) . . ?
O1 Gd1 Gd3 34.8(2) . . ?
O4 Gd1 Gd3 92.47(19) . . ?
O3 Gd1 Gd3 33.91(18) . . ?
Cr1 Gd1 Gd3 111.80(4) . . ?
Cr3 Gd1 Gd3 53.44(3) . . ?
Gd2 Gd1 Gd3 60.619(13) . . ?
O7 Gd2 O6 81.7(3) . . ?
O7 Gd2 O24 139.3(3) . . ?
O6 Gd2 O24 138.9(3) . . ?
O7 Gd2 O15 74.2(3) . . ?
O6 Gd2 O15 119.9(3) . . ?
O24 Gd2 O15 80.5(3) . . ?
O7 Gd2 O4 138.1(3) . . ?
O6 Gd2 O4 67.8(3) . . ?
O24 Gd2 O4 76.4(3) . . ?
O15 Gd2 O4 146.1(3) . . ?
O7 Gd2 O2 68.8(3) . . ?
O6 Gd2 O2 140.2(3) . . ?
O24 Gd2 O2 75.2(3) . . ?
O15 Gd2 O2 77.8(3) . . ?
O4 Gd2 O2 118.8(3) . . ?
O7 Gd2 O1 79.7(3) . . ?
O6 Gd2 O1 81.8(3) . . ?
O24 Gd2 O1 103.6(3) . . ?
O15 Gd2 O1 142.3(3) . . ?
O4 Gd2 O1 68.3(3) . . ?
O2 Gd2 O1 67.6(3) . . ?
O7 Gd2 O14 123.8(3) . . ?
O6 Gd2 O14 73.5(3) . . ?
O24 Gd2 O14 78.5(3) . . ?
O15 Gd2 O14 76.1(3) . . ?
O4 Gd2 O14 75.2(3) . . ?
O2 Gd2 O14 145.4(3) . . ?
O1 Gd2 O14 141.6(3) . . ?
O7 Gd2 Cr2 34.7(2) . . ?
O6 Gd2 Cr2 115.0(2) . . ?
O24 Gd2 Cr2 105.7(2) . . ?
O15 Gd2 Cr2 66.8(2) . . ?
O4 Gd2 Cr2 143.7(2) . . ?
O2 Gd2 Cr2 35.03(19) . . ?
O1 Gd2 Cr2 76.2(2) . . ?
O14 Gd2 Cr2 141.0(2) . . ?
O7 Gd2 Cr1 113.9(2) . . ?
O6 Gd2 Cr1 34.2(2) . . ?
O24 Gd2 Cr1 106.2(2) . . ?
O15 Gd2 Cr1 138.1(2) . . ?
O4 Gd2 Cr1 34.45(19) . . ?
O2 Gd2 Cr1 144.09(18) . . ?
O1 Gd2 Cr1 77.6(2) . . ?
O14 Gd2 Cr1 65.4(2) . . ?
Cr2 Gd2 Cr1 142.46(5) . . ?
O7 Gd2 Gd1 111.4(2) . . ?
O6 Gd2 Gd1 74.6(2) . . ?
O24 Gd2 Gd1 87.3(2) . . ?
O15 Gd2 Gd1 165.4(2) . . ?
O4 Gd2 Gd1 34.33(19) . . ?
O2 Gd2 Gd1 91.49(18) . . ?
O1 Gd2 Gd1 34.2(2) . . ?
O14 Gd2 Gd1 109.3(2) . . ?
Cr2 Gd2 Gd1 109.58(4) . . ?
Cr1 Gd2 Gd1 53.30(3) . . ?
O7 Gd2 Gd3 74.3(2) . . ?
O6 Gd2 Gd3 114.0(2) . . ?
O24 Gd2 Gd3 86.0(2) . . ?
O15 Gd2 Gd3 111.0(2) . . ?
O4 Gd2 Gd3 91.9(2) . . ?
O2 Gd2 Gd3 33.59(18) . . ?
O1 Gd2 Gd3 34.3(2) . . ?
O14 Gd2 Gd3 161.8(2) . . ?
Cr2 Gd2 Gd3 52.86(3) . . ?
Cr1 Gd2 Gd3 110.71(4) . . ?
Gd1 Gd2 Gd3 59.895(13) . . ?
O8 Gd3 O9 80.4(3) . . ?
O8 Gd3 O26 140.8(3) . . ?
O9 Gd3 O26 138.7(3) . . ?
O8 Gd3 O3 138.4(3) . . ?
O9 Gd3 O3 68.4(3) . . ?
O26 Gd3 O3 75.8(3) . . ?
O8 Gd3 O19 120.5(3) . . ?
O9 Gd3 O19 73.2(3) . . ?
O26 Gd3 O19 79.3(3) . . ?
O3 Gd3 O19 76.8(3) . . ?
O8 Gd3 O18 74.9(3) . . ?
O9 Gd3 O18 123.2(3) . . ?
O26 Gd3 O18 78.1(3) . . ?
O3 Gd3 O18 145.6(3) . . ?
O19 Gd3 O18 76.8(3) . . ?
O8 Gd3 O2 69.0(3) . . ?
O9 Gd3 O2 138.1(3) . . ?
O26 Gd3 O2 77.3(3) . . ?
O3 Gd3 O2 118.5(3) . . ?
O19 Gd3 O2 147.4(3) . . ?
O18 Gd3 O2 76.2(3) . . ?
O8 Gd3 O1 80.6(3) . . ?
O9 Gd3 O1 81.0(3) . . ?
O26 Gd3 O1 104.4(3) . . ?
O3 Gd3 O1 68.2(3) . . ?
O19 Gd3 O1 142.2(3) . . ?
O18 Gd3 O1 141.0(3) . . ?
O2 Gd3 O1 66.7(3) . . ?
O8 Gd3 Cr2 34.7(2) . . ?
O9 Gd3 Cr2 113.2(2) . . ?
O26 Gd3 Cr2 107.7(2) . . ?
O3 Gd3 Cr2 143.3(2) . . ?
O19 Gd3 Cr2 139.9(2) . . ?
O18 Gd3 Cr2 66.7(2) . . ?
O2 Gd3 Cr2 35.11(19) . . ?
O1 Gd3 Cr2 75.8(2) . . ?
O8 Gd3 Cr3 113.4(2) . . ?
O9 Gd3 Cr3 34.6(2) . . ?
O26 Gd3 Cr3 105.5(2) . . ?
O3 Gd3 Cr3 34.7(2) . . ?
O19 Gd3 Cr3 65.8(2) . . ?
O18 Gd3 Cr3 140.6(2) . . ?
O2 Gd3 Cr3 143.1(2) . . ?
O1 Gd3 Cr3 77.2(2) . . ?
Cr2 Gd3 Cr3 141.31(5) . . ?
O8 Gd3 Gd1 112.2(2) . . ?
O9 Gd3 Gd1 74.6(2) . . ?
O26 Gd3 Gd1 87.3(2) . . ?
O3 Gd3 Gd1 34.2(2) . . ?
O19 Gd3 Gd1 110.6(2) . . ?
O18 Gd3 Gd1 162.2(2) . . ?
O2 Gd3 Gd1 90.84(19) . . ?
O1 Gd3 Gd1 34.2(2) . . ?
Cr2 Gd3 Gd1 109.22(4) . . ?
Cr3 Gd3 Gd1 53.24(4) . . ?
O8 Gd3 Gd2 75.1(2) . . ?
O9 Gd3 Gd2 112.4(2) . . ?
O26 Gd3 Gd2 87.9(2) . . ?
O3 Gd3 Gd2 91.6(2) . . ?
O19 Gd3 Gd2 164.4(3) . . ?
O18 Gd3 Gd2 109.4(2) . . ?
O2 Gd3 Gd2 33.32(19) . . ?
O1 Gd3 Gd2 33.7(2) . . ?
Cr2 Gd3 Gd2 52.89(4) . . ?
Cr3 Gd3 Gd2 109.95(4) . . ?
Gd1 Gd3 Gd2 59.486(13) . . ?

loop_
_geom_bond_atom_site_label_1
_geom_bond_atom_site_label_2
_geom_bond_distance
_geom_bond_site_symmetry_2
_geom_bond_publ_flag
C1 N1 1.51(2) . ?
C2A C3A 1.44(10) . ?
C2A N1 1.49(2) . ?
C3A O5 1.38(3) . ?
C4A C5A 1.4(3) . ?
C4A N1 1.48(3) . ?
C5A O6 1.40(4) . ?
C2B C3B 1.34(8) . ?
C2B N1 1.49(2) . ?
C3B O5 1.38(3) . ?
C4B C5B 1.4(3) . ?
C4B N1 1.49(3) . ?
C5B O6 1.40(4) . ?
C6 N2 1.479(19) . ?
C7A C8A 1.29(6) . ?
C7A N2 1.51(2) . ?
C8A O7 1.42(2) . ?
C9A N2 1.46(2) . ?
C9A C10A 1.49(6) . ?
C10A O8 1.39(2) . ?
C7B C8B 1.45(7) . ?
C7B N2 1.50(2) . ?
C8B O7 1.41(2) . ?
C9B C10B 1.37(6) . ?
C9B N2 1.47(2) . ?
C10B O8 1.38(2) . ?
C11 N3 1.50(2) . ?
C12A N3 1.45(3) . ?
C12A C13A 1.47(18) . ?
C13A O9 1.41(3) . ?
C14A C15A 1.40(9) . ?
C14A N3 1.48(3) . ?
C15A O10 1.33(3) . ?
C12B N3 1.44(3) . ?
C12B C13B 1.53(18) . ?
C13B O9 1.41(3) . ?
C14B C15B 1.45(8) . ?
C14B N3 1.48(3) . ?
C15B O10 1.33(3) . ?
C16 O11 1.239(17) . ?
C16 O12 1.284(17) . ?
C16 C17 1.52(2) . ?
C17 C18A 1.51(3) . ?
C17 C18B 1.51(3) . ?
C17 C20A 1.54(3) . ?
C17 C20B 1.54(3) . ?
C17 C19B 1.57(3) . ?
C17 C19A 1.59(3) . ?
C21 O14 1.227(17) . ?
C21 O13 1.270(16) . ?
C21 C22 1.543(19) . ?
C22 C23 1.40(3) . ?
C22 C25 1.52(3) . ?
C22 C24 1.53(3) . ?
C26 O16 1.249(16) . ?
C26 O15 1.267(17) . ?
C26 C27 1.511(18) . ?
C27 C28B 1.47(3) . ?
C27 C28A 1.48(3) . ?
C27 C30A 1.51(3) . ?
C27 C30B 1.53(3) . ?
C27 C29B 1.54(3) . ?
C27 C29A 1.55(3) . ?
C31 O18 1.260(16) . ?
C31 O17 1.268(16) . ?
C31 C32 1.518(19) . ?
C32 C35 1.47(2) . ?
C32 C33 1.49(3) . ?
C32 C34 1.50(3) . ?
C36 O19 1.263(16) . ?
C36 O20 1.279(16) . ?
C36 C37 1.51(2) . ?
C37 C39A 1.47(3) . ?
C37 C39B 1.47(3) . ?
C37 C38B 1.53(3) . ?
C37 C38A 1.53(3) . ?
C37 C40B 1.56(4) . ?
C37 C40A 1.57(4) . ?
C41 O22 1.212(16) . ?
C41 O21 1.306(17) . ?
C41 C42 1.50(2) . ?
C42 C45A 1.48(3) . ?
C42 C45B 1.50(3) . ?
C42 C43B 1.54(4) . ?
C42 C44A 1.55(3) . ?
C42 C44B 1.55(3) . ?
C42 C43A 1.57(4) . ?
C46 O25 1.209(17) . ?
C46 O24 1.304(16) . ?
C46 C47 1.528(18) . ?
C47 C49 1.52(2) . ?
C47 C48 1.53(2) . ?
C47 C50 1.54(2) . ?
C51 O27 1.231(16) . ?
C51 O26 1.265(16) . ?
C51 C52 1.565(19) . ?
C52 C53 1.47(2) . ?
C52 C54 1.49(3) . ?
C52 C55 1.54(3) . ?
N1 Cr1 2.089(12) . ?
N2 Cr2 2.102(11) . ?
N3 Cr3 2.104(11) . ?
O1 Gd1 2.417(9) . ?
O1 Gd2 2.422(9) . ?
O1 Gd3 2.457(10) . ?
O2 Cr2 1.951(8) . ?
O2 Gd2 2.416(8) . ?
O2 Gd3 2.433(8) . ?
O3 Cr3 1.948(8) . ?
O3 Gd3 2.414(8) . ?
O3 Gd1 2.433(8) . ?
O4 Cr1 1.942(8) . ?
O4 Gd2 2.413(8) . ?
O4 Gd1 2.424(8) . ?
O5 Cr1 1.956(9) . ?
O5 Gd1 2.346(8) . ?
O6 Cr1 1.943(9) . ?
O6 Gd2 2.354(8) . ?
O7 Cr2 1.952(9) . ?
O7 Gd2 2.348(9) . ?
O8 Cr2 1.951(8) . ?
O8 Gd3 2.346(8) . ?
O9 Cr3 1.955(9) . ?
O9 Gd3 2.373(8) . ?
O10 Cr3 1.976(10) . ?
O10 Gd1 2.349(9) . ?
O11 Gd1 2.397(9) . ?
O12 Cr1 2.005(10) . ?
O13 Cr1 1.989(9) . ?
O14 Gd2 2.429(10) . ?
O15 Gd2 2.398(8) . ?
O16 Cr2 1.996(9) . ?
O17 Cr2 1.988(10) . ?
O18 Gd3 2.422(9) . ?
O19 Gd3 2.420(9) . ?
O20 Cr3 1.969(9) . ?
O21 Cr3 1.986(10) . ?
O22 Gd1 2.397(8) . ?
O23 Gd1 2.410(8) . ?
O24 Gd2 2.384(8) . ?
O26 Gd3 2.400(8) . ?
Cr1 Gd1 3.353(2) . ?
Cr1 Gd2 3.372(2) . ?
Cr2 Gd3 3.3501(19) . ?
Cr2 Gd2 3.351(2) . ?
Cr3 Gd1 3.359(2) . ?
Cr3 Gd3 3.368(2) . ?
Gd1 Gd2 3.9993(7) . ?
Gd1 Gd3 4.0160(8) . ?
Gd2 Gd3 4.0451(8) . ?

loop_
_geom_torsion_atom_site_label_1
_geom_torsion_atom_site_label_2
_geom_torsion_atom_site_label_3
_geom_torsion_atom_site_label_4
_geom_torsion
_geom_torsion_site_symmetry_1
_geom_torsion_site_symmetry_2
_geom_torsion_site_symmetry_3
_geom_torsion_site_symmetry_4
_geom_torsion_publ_flag
N1 C2A C3A O5 -11(10) . . . . ?
N1 C4A C5A O6 19(23) . . . . ?
N1 C2B C3B O5 -2(11) . . . . ?
N1 C4B C5B O6 34(19) . . . . ?
N2 C7A C8A O7 -13(6) . . . . ?
N2 C9A C10A O8 18(5) . . . . ?
N2 C7B C8B O7 -9(6) . . . . ?
N2 C9B C10B O8 -4(5) . . . . ?
N3 C12A C13A O9 -39(11) . . . . ?
N3 C14A C15A O10 14(11) . . . . ?
N3 C12B C13B O9 -31(12) . . . . ?
N3 C14B C15B O10 5(10) . . . . ?
O11 C16 C17 C18A 89(2) . . . . ?
O12 C16 C17 C18A -90(2) . . . . ?
O11 C16 C17 C18B 67(3) . . . . ?
O12 C16 C17 C18B -112(2) . . . . ?
O11 C16 C17 C20A -152(2) . . . . ?
O12 C16 C17 C20A 29(3) . . . . ?
O11 C16 C17 C20B 178(2) . . . . ?
O12 C16 C17 C20B -2(3) . . . . ?
O11 C16 C17 C19B -50(2) . . . . ?
O12 C16 C17 C19B 131(2) . . . . ?
O11 C16 C17 C19A -25(3) . . . . ?
O12 C16 C17 C19A 156(2) . . . . ?
O14 C21 C22 C23 -118(3) . . . . ?
O13 C21 C22 C23 62(3) . . . . ?
O14 C21 C22 C25 11(2) . . . . ?
O13 C21 C22 C25 -168.9(16) . . . . ?
O14 C21 C22 C24 117.7(19) . . . . ?
O13 C21 C22 C24 -62(2) . . . . ?
O16 C26 C27 C28B -24(3) . . . . ?
O15 C26 C27 C28B 156(2) . . . . ?
O16 C26 C27 C28A -62(3) . . . . ?
O15 C26 C27 C28A 118(2) . . . . ?
O16 C26 C27 C30A 62(3) . . . . ?
O15 C26 C27 C30A -118(3) . . . . ?
O16 C26 C27 C30B 84(3) . . . . ?
O15 C26 C27 C30B -96(3) . . . . ?
O16 C26 C27 C29B -163(2) . . . . ?
O15 C26 C27 C29B 17(2) . . . . ?
O16 C26 C27 C29A 170(2) . . . . ?
O15 C26 C27 C29A -10(2) . . . . ?
O18 C31 C32 C35 -11(2) . . . . ?
O17 C31 C32 C35 170.0(17) . . . . ?
O18 C31 C32 C33 -137(2) . . . . ?
O17 C31 C32 C33 44(2) . . . . ?
O18 C31 C32 C34 110.0(19) . . . . ?
O17 C31 C32 C34 -69(2) . . . . ?
O19 C36 C37 C39A 11(3) . . . . ?
O20 C36 C37 C39A -169(2) . . . . ?
O19 C36 C37 C39B -20(3) . . . . ?
O20 C36 C37 C39B 160(2) . . . . ?
O19 C36 C37 C38B 114(2) . . . . ?
O20 C36 C37 C38B -67(2) . . . . ?
O19 C36 C37 C38A 144(2) . . . . ?
O20 C36 C37 C38A -36(3) . . . . ?
O19 C36 C37 C40B -132(3) . . . . ?
O20 C36 C37 C40B 48(3) . . . . ?
O19 C36 C37 C40A -109(3) . . . . ?
O20 C36 C37 C40A 71(3) . . . . ?
O22 C41 C42 C45A 33(3) . . . . ?
O21 C41 C42 C45A -149(2) . . . . ?
O22 C41 C42 C45B 5(3) . . . . ?
O21 C41 C42 C45B -177(2) . . . . ?
O22 C41 C42 C43B -123(3) . . . . ?
O21 C41 C42 C43B 55(3) . . . . ?
O22 C41 C42 C44A 174(2) . . . . ?
O21 C41 C42 C44A -8(3) . . . . ?
O22 C41 C42 C44B 127(2) . . . . ?
O21 C41 C42 C44B -55(3) . . . . ?
O22 C41 C42 C43A -82(3) . . . . ?
O21 C41 C42 C43A 96(3) . . . . ?
O25 C46 C47 C49 35(2) . . . . ?
O24 C46 C47 C49 -151.8(15) . . . . ?
O25 C46 C47 C48 153.9(15) . . . . ?
O24 C46 C47 C48 -33.0(18) . . . . ?
O25 C46 C47 C50 -86.4(17) . . . . ?
O24 C46 C47 C50 86.7(16) . . . . ?
O27 C51 C52 C53 -148.5(18) . . . . ?
O26 C51 C52 C53 35(2) . . . . ?
O27 C51 C52 C54 90.2(19) . . . . ?
O26 C51 C52 C54 -86.5(18) . . . . ?
O27 C51 C52 C55 -30(2) . . . . ?
O26 C51 C52 C55 153.0(17) . . . . ?
C5A C4A N1 C2A 101(12) . . . . ?
C5A C4A N1 C1 -142(12) . . . . ?
C5A C4A N1 Cr1 -13(13) . . . . ?
C3A C2A N1 C4A -90(7) . . . . ?
C3A C2A N1 C1 144(5) . . . . ?
C3A C2A N1 Cr1 27(6) . . . . ?
C5B C4B N1 C2B 77(10) . . . . ?
C5B C4B N1 C1 -156(10) . . . . ?
C5B C4B N1 Cr1 -40(10) . . . . ?
C3B C2B N1 C4B -111(6) . . . . ?
C3B C2B N1 C1 132(5) . . . . ?
C3B C2B N1 Cr1 0(5) . . . . ?
C10A C9A N2 C6 -139(3) . . . . ?
C10A C9A N2 C7A 103(3) . . . . ?
C10A C9A N2 Cr2 -7(3) . . . . ?
C10B C9B N2 C6 -134(3) . . . . ?
C10B C9B N2 C7B 97(3) . . . . ?
C10B C9B N2 Cr2 -16(4) . . . . ?
C8B C7B N2 C9B -104(4) . . . . ?
C8B C7B N2 C6 138(3) . . . . ?
C8B C7B N2 Cr2 5(4) . . . . ?
C8A C7A N2 C9A -87(4) . . . . ?
C8A C7A N2 C6 147(3) . . . . ?
C8A C7A N2 Cr2 29(3) . . . . ?
C13B C12B N3 C14B -89(7) . . . . ?
C13B C12B N3 C11 148(7) . . . . ?
C13B C12B N3 Cr3 20(7) . . . . ?
C13A C12A N3 C14A -75(6) . . . . ?
C13A C12A N3 C11 160(5) . . . . ?
C13A C12A N3 Cr3 46(5) . . . . ?
C15A C14A N3 C12A 108(6) . . . . ?
C15A C14A N3 C11 -134(5) . . . . ?
C15A C14A N3 Cr3 -6(7) . . . . ?
C15B C14B N3 C12B 94(7) . . . . ?
C15B C14B N3 C11 -136(7) . . . . ?
C15B C14B N3 Cr3 -20(7) . . . . ?
C2B C3B O5 Cr1 3(10) . . . . ?
C2B C3B O5 Gd1 -177(3) . . . . ?
C2A C3A O5 Cr1 -14(9) . . . . ?
C2A C3A O5 Gd1 -156(2) . . . . ?
C4A C5A O6 Cr1 -15(22) . . . . ?
C4A C5A O6 Gd2 170(5) . . . . ?
C4B C5B O6 Cr1 -8(20) . . . . ?
C4B C5B O6 Gd2 150(9) . . . . ?
C7B C8B O7 Cr2 9(5) . . . . ?
C7B C8B O7 Gd2 -171.3(19) . . . . ?
C7A C8A O7 Cr2 -12(5) . . . . ?
C7A C8A O7 Gd2 -147(4) . . . . ?
C9B C10B O8 Cr2 24(4) . . . . ?
C9B C10B O8 Gd3 159(2) . . . . ?
C9A C10A O8 Cr2 -20(4) . . . . ?
C9A C10A O8 Gd3 174.0(19) . . . . ?
C12B C13B O9 Cr3 27(11) . . . . ?
C12B C13B O9 Gd3 -170(3) . . . . ?
C12A C13A O9 Cr3 8(11) . . . . ?
C12A C13A O9 Gd3 -145(7) . . . . ?
C14B C15B O10 Cr3 15(8) . . . . ?
C14B C15B O10 Gd1 162(3) . . . . ?
C14A C15A O10 Cr3 -13(10) . . . . ?
C14A C15A O10 Gd1 173(5) . . . . ?
O12 C16 O11 Gd1 12(2) . . . . ?
C17 C16 O11 Gd1 -167.3(11) . . . . ?
O11 C16 O12 Cr1 -8(2) . . . . ?
C17 C16 O12 Cr1 171.0(10) . . . . ?
O14 C21 O13 Cr1 11(2) . . . . ?
C22 C21 O13 Cr1 -169.2(9) . . . . ?
O13 C21 O14 Gd2 -16(2) . . . . ?
C22 C21 O14 Gd2 164.3(10) . . . . ?
O16 C26 O15 Gd2 1(2) . . . . ?
C27 C26 O15 Gd2 -179.4(10) . . . . ?
O15 C26 O16 Cr2 -3(2) . . . . ?
C27 C26 O16 Cr2 177.3(9) . . . . ?
O18 C31 O17 Cr2 -3(2) . . . . ?
C32 C31 O17 Cr2 176.2(9) . . . . ?
O17 C31 O18 Gd3 0(2) . . . . ?
C32 C31 O18 Gd3 -178.6(10) . . . . ?
O20 C36 O19 Gd3 13(2) . . . . ?
C37 C36 O19 Gd3 -167.5(11) . . . . ?
O19 C36 O20 Cr3 -11(2) . . . . ?
C37 C36 O20 Cr3 169.2(11) . . . . ?
O22 C41 O21 Cr3 4(2) . . . . ?
C42 C41 O21 Cr3 -174.0(11) . . . . ?
O21 C41 O22 Gd1 -10(2) . . . . ?
C42 C41 O22 Gd1 167.7(12) . . . . ?
O25 C46 O24 Gd2 -58.3(18) . . . . ?
C47 C46 O24 Gd2 128.9(10) . . . . ?
O27 C51 O26 Gd3 55(2) . . . . ?
C52 C51 O26 Gd3 -128.2(12) . . . . ?
